data_1562535
loop_
_publ_author_name
'Feng, Xun'
'Liu, Lang'
'Wang, Li-Ya'
'Song, Hong-Liang'
'Qiang Shi, Zhi'
'Wu, Xu-Hong'
'Ng, Seik-Weng'

_publ_section_title
;
 Lanthanide coordination polymers based on multi-donor ligand containing
 pyridine and phthalate moieties: Structures, luminescence and magnetic
 properties
;
_journal_name_full 'Journal of Solid State Chemistry'
_journal_page_first 277
_journal_page_last 285
_journal_paper_doi 10.1016/j.jssc.2013.08.029
_journal_volume 206
_journal_year 2013
_chemical_formula_sum 'C26 H15 Eu N2 O10'
_chemical_formula_weight 667.36
_space_group_IT_number 2
_space_group_name_Hall '-P 1'
_space_group_name_H-M_alt 'P -1'
_symmetry_cell_setting triclinic
_symmetry_space_group_name_H-M 'P -1'
_atom_sites_solution_hydrogens geom
_atom_sites_solution_primary direct
_atom_sites_solution_secondary difmap
_audit_creation_method SHELXL-97
_cell_angle_alpha 75.5870(10)
_cell_angle_beta 84.5510(10)
_cell_angle_gamma 75.9420(10)
_cell_formula_units_Z 2
_cell_length_a 7.6625(8)
_cell_length_b 10.6656(11)
_cell_length_c 14.3777(15)
_cell_measurement_temperature 293(2)
_cell_volume 1103.2(2)
_computing_structure_refinement 'SHELXL-97 (Sheldrick, 1997)'
_computing_structure_solution 'SHELXS-97 (Sheldrick, 1990)'
_diffrn_ambient_temperature 293(2)
_diffrn_measured_fraction_theta_full 0.980
_diffrn_measured_fraction_theta_max 0.980
_diffrn_radiation_monochromator graphite
_diffrn_radiation_source 'fine-focus sealed tube'
_diffrn_radiation_type MoK\a
_diffrn_radiation_wavelength 0.71073
_diffrn_reflns_av_R_equivalents 0.0137
_diffrn_reflns_av_sigmaI/netI 0.0250
_diffrn_reflns_limit_h_max 9
_diffrn_reflns_limit_h_min -8
_diffrn_reflns_limit_k_max 13
_diffrn_reflns_limit_k_min -11
_diffrn_reflns_limit_l_max 16
_diffrn_reflns_limit_l_min -18
_diffrn_reflns_number 6601
_diffrn_reflns_theta_full 27.00
_diffrn_reflns_theta_max 27.00
_diffrn_reflns_theta_min 2.20
_exptl_absorpt_coefficient_mu 2.914
_exptl_absorpt_correction_T_max 0.6528
_exptl_absorpt_correction_T_min 0.4075
_exptl_absorpt_correction_type multi-scan
_exptl_absorpt_process_details sadabs
_exptl_crystal_colour colorless
_exptl_crystal_density_diffrn 2.009
_exptl_crystal_density_method 'not measured'
_exptl_crystal_description block
_exptl_crystal_F_000 656
_exptl_crystal_size_max 0.25
_exptl_crystal_size_mid 0.19
_exptl_crystal_size_min 0.16
_refine_diff_density_max 0.767
_refine_diff_density_min -1.024
_refine_diff_density_rms 0.089
_refine_ls_extinction_method none
_refine_ls_goodness_of_fit_ref 1.044
_refine_ls_hydrogen_treatment mixed
_refine_ls_matrix_type full
_refine_ls_number_parameters 353
_refine_ls_number_reflns 4720
_refine_ls_number_restraints 0
_refine_ls_restrained_S_all 1.044
_refine_ls_R_factor_all 0.0210
_refine_ls_R_factor_gt 0.0201
_refine_ls_shift/su_max 0.004
_refine_ls_shift/su_mean 0.000
_refine_ls_structure_factor_coef Fsqd
_refine_ls_weighting_details 'calc w=1/[\s^2^(Fo^2^)+(0.0266P)^2^+0.9717P] where P=(Fo^2^+2Fc^2^)/3'
_refine_ls_weighting_scheme calc
_refine_ls_wR_factor_gt 0.0508
_refine_ls_wR_factor_ref 0.0513
_reflns_number_gt 4552
_reflns_number_total 4720
_reflns_threshold_expression >2sigma(I)
_cod_data_source_file JSSC-2013-206-277.CIF
_cod_data_source_block Eu
_cod_depositor_comments
;
The following automatic conversions were performed:

data item '_symmetry_cell_setting' value 'Triclinic' was changed to
'triclinic' in accordance with the built-in table derived from the
CIF Core dictionary named 'cif_core.dic' version 2.4.5 last updated
on 2014-11-21.

Automatic conversion script
Id: cif_fix_values 8369 2020-08-20 11:38:08Z andrius 
;
_cod_original_sg_symbol_H-M P-1
_cod_database_code 1562535

loop_
_symmetry_equiv_pos_as_xyz
'x, y, z'
'-x, -y, -z'

loop_
_atom_site_label
_atom_site_type_symbol
_atom_site_fract_x
_atom_site_fract_y
_atom_site_fract_z
_atom_site_U_iso_or_equiv
_atom_site_adp_type
_atom_site_occupancy
_atom_site_symmetry_multiplicity
_atom_site_calc_flag
_atom_site_refinement_flags
_atom_site_disorder_assembly
_atom_site_disorder_group
Eu1 Eu 1.196673(14) 0.086465(10) 0.836875(8) 0.01513(5) Uani 1 1 d . . .
O3 O 0.4720(3) -0.87203(17) 0.89297(15) 0.0282(4) Uani 1 1 d . . .
O2 O 0.2367(2) -0.70546(19) 0.86308(16) 0.0311(4) Uani 1 1 d . . .
O1 O 1.0390(3) -0.04515(19) 0.79227(16) 0.0330(5) Uani 1 1 d . . .
O5 O 0.9420(3) -0.86309(19) 0.93303(14) 0.0302(4) Uani 1 1 d . . .
O6 O 1.0228(3) 0.23750(19) 0.71507(14) 0.0330(5) Uani 1 1 d . . .
O4 O 0.7184(2) -0.89042(17) 1.04043(13) 0.0242(4) Uani 1 1 d . . .
O10 O 0.4229(3) 0.9426(2) 0.75205(16) 0.0382(5) Uani 1 1 d . . .
N2 N 0.7891(3) -0.3525(2) 0.87109(15) 0.0192(4) Uani 1 1 d . . .
O9 O 0.4279(4) 1.1477(2) 0.68683(17) 0.0514(7) Uani 1 1 d . . .
C4 C 0.9546(3) -0.3686(3) 0.8250(2) 0.0236(5) Uani 1 1 d . . .
H4 H 1.0091 -0.4505 0.8116 0.028 Uiso 1 1 calc R . .
O7 O 0.6860(3) 1.2500(2) 0.40892(18) 0.0444(6) Uani 1 1 d . . .
C10 C 0.4009(3) -0.7516(2) 0.88346(18) 0.0196(5) Uani 1 1 d . . .
N1 N 0.8561(3) 0.6332(2) 0.60064(16) 0.0251(5) Uani 1 1 d . . .
C12 C 0.7887(3) -0.8268(2) 0.96767(17) 0.0168(4) Uani 1 1 d . . .
C3 C 0.7108(3) -0.2335(2) 0.89290(18) 0.0220(5) Uani 1 1 d . . .
H3 H 0.5975 -0.2225 0.9235 0.026 Uiso 1 1 calc R . .
O8 O 0.5463(4) 1.2796(2) 0.54376(19) 0.0587(8) Uani 1 1 d . . .
H2W H 0.5358 1.2356 0.5987 0.088 Uiso 1 1 calc R . .
C9 C 0.5080(3) -0.6537(2) 0.89199(17) 0.0182(5) Uani 1 1 d . . .
C18 C 0.7866(4) 0.4243(3) 0.66906(19) 0.0301(6) Uani 1 1 d . . .
H18 H 0.7004 0.3742 0.6894 0.036 Uiso 1 1 calc R . .
C11 C 0.6852(3) -0.6877(2) 0.92261(16) 0.0159(4) Uani 1 1 d . . .
C14 C 0.9728(4) 0.3600(3) 0.67645(18) 0.0258(5) Uani 1 1 d . . .
C20 C 0.8634(4) 0.8489(3) 0.49067(19) 0.0271(5) Uani 1 1 d . . .
H20 H 0.9453 0.8068 0.4498 0.033 Uiso 1 1 calc R . .
C2 C 0.7942(4) -0.1310(3) 0.8712(2) 0.0251(5) Uani 1 1 d . . .
H2 H 0.7400 -0.0527 0.8899 0.030 Uiso 1 1 calc R . .
C8 C 0.4260(3) -0.5199(3) 0.8612(2) 0.0267(6) Uani 1 1 d . . .
H1W H 0.3076 -0.4969 0.8420 0.032 Uiso 1 1 calc R . .
C1 C 0.9628(3) -0.1414(3) 0.82029(18) 0.0227(5) Uani 1 1 d . . .
C21 C 0.8048(4) 0.9855(3) 0.4692(2) 0.0276(6) Uani 1 1 d . . .
H21 H 0.8472 1.0345 0.4124 0.033 Uiso 1 1 calc R . .
C5 C 1.0409(3) -0.2673(3) 0.7985(2) 0.0268(6) Uani 1 1 d . . .
H5 H 1.1521 -0.2800 0.7657 0.032 Uiso 1 1 calc R . .
C7 C 0.5134(3) -0.4198(2) 0.8579(2) 0.0250(5) Uani 1 1 d . . .
H7 H 0.4544 -0.3309 0.8385 0.030 Uiso 1 1 calc R . .
C17 C 0.7332(4) 0.5572(3) 0.6329(2) 0.0290(6) Uani 1 1 d . . .
H17 H 0.6110 0.5971 0.6301 0.035 Uiso 1 1 calc R . .
C6 C 0.6906(3) -0.4551(2) 0.88410(18) 0.0191(5) Uani 1 1 d . . .
C16 C 1.0344(4) 0.5745(3) 0.6004(2) 0.0300(6) Uani 1 1 d . . .
H16 H 1.1172 0.6261 0.5749 0.036 Uiso 1 1 calc R . .
C13 C 0.7766(3) -0.5875(2) 0.91655(17) 0.0184(5) Uani 1 1 d . . .
H13 H 0.8958 -0.6096 0.9343 0.022 Uiso 1 1 calc R . .
C26 C 0.6768(4) 0.8399(3) 0.63409(18) 0.0247(5) Uani 1 1 d . . .
H26 H 0.6330 0.7893 0.6897 0.030 Uiso 1 1 calc R . .
C25 C 0.4820(4) 1.0256(3) 0.6890(2) 0.0314(6) Uani 1 1 d . . .
C24 C 0.6183(3) 0.9775(3) 0.61397(18) 0.0237(5) Uani 1 1 d . . .
C27 C 0.7979(4) 0.7764(3) 0.57390(18) 0.0235(5) Uani 1 1 d . . .
C15 C 1.0943(4) 0.4420(3) 0.6366(2) 0.0316(6) Uani 1 1 d . . .
H15 H 1.2172 0.4045 0.6352 0.038 Uiso 1 1 calc R . .
C22 C 0.6852(4) 1.0531(3) 0.52865(19) 0.0247(5) Uani 1 1 d . . .
C23 C 0.6371(4) 1.2022(3) 0.4901(2) 0.0324(6) Uani 1 1 d . . .

loop_
_atom_site_aniso_label
_atom_site_aniso_U_11
_atom_site_aniso_U_22
_atom_site_aniso_U_33
_atom_site_aniso_U_23
_atom_site_aniso_U_13
_atom_site_aniso_U_12
Eu1 0.01296(7) 0.01105(7) 0.02178(7) -0.00214(4) 0.00084(4) -0.00579(4)
O3 0.0236(9) 0.0153(9) 0.0479(11) -0.0063(8) -0.0111(8) -0.0061(7)
O2 0.0165(9) 0.0226(9) 0.0592(13) -0.0154(9) -0.0069(9) -0.0063(7)
O1 0.0322(11) 0.0228(10) 0.0497(12) -0.0058(9) -0.0042(9) -0.0188(8)
O5 0.0208(9) 0.0224(10) 0.0388(11) -0.0005(8) 0.0100(8) 0.0003(7)
O6 0.0423(12) 0.0207(10) 0.0325(10) -0.0011(8) -0.0108(9) -0.0023(8)
O4 0.0207(9) 0.0202(9) 0.0261(9) 0.0047(7) 0.0035(7) -0.0062(7)
O10 0.0295(11) 0.0486(13) 0.0386(12) -0.0178(10) 0.0127(9) -0.0104(10)
N2 0.0170(10) 0.0142(10) 0.0280(10) -0.0051(8) 0.0007(8) -0.0067(8)
O9 0.0684(17) 0.0354(13) 0.0380(12) -0.0130(10) 0.0039(11) 0.0136(12)
C4 0.0163(12) 0.0179(12) 0.0377(14) -0.0078(10) 0.0026(10) -0.0060(9)
O7 0.0395(13) 0.0284(11) 0.0573(15) 0.0041(10) 0.0058(11) -0.0101(10)
C10 0.0189(12) 0.0169(12) 0.0247(12) -0.0039(9) 0.0000(9) -0.0088(9)
N1 0.0246(11) 0.0193(11) 0.0297(11) -0.0052(9) -0.0001(9) -0.0028(9)
C12 0.0159(11) 0.0139(11) 0.0219(11) -0.0047(9) -0.0016(9) -0.0048(8)
C3 0.0208(12) 0.0188(12) 0.0285(12) -0.0086(10) 0.0023(10) -0.0068(9)
O8 0.091(2) 0.0245(12) 0.0520(15) -0.0091(11) 0.0015(15) 0.0014(13)
C9 0.0143(11) 0.0170(11) 0.0248(12) -0.0042(9) 0.0014(9) -0.0077(9)
C18 0.0314(15) 0.0257(14) 0.0323(15) -0.0032(11) 0.0004(12) -0.0087(12)
C11 0.0144(11) 0.0143(11) 0.0189(10) -0.0032(8) 0.0019(8) -0.0049(8)
C14 0.0330(14) 0.0228(13) 0.0214(12) -0.0072(10) -0.0057(10) -0.0022(11)
C20 0.0280(14) 0.0260(14) 0.0267(13) -0.0081(10) 0.0045(11) -0.0047(11)
C2 0.0269(13) 0.0174(12) 0.0342(14) -0.0096(10) -0.0010(11) -0.0075(10)
C8 0.0145(12) 0.0195(12) 0.0456(16) -0.0040(11) -0.0063(11) -0.0045(9)
C1 0.0218(12) 0.0207(12) 0.0287(12) -0.0028(10) -0.0071(10) -0.0114(10)
C21 0.0283(14) 0.0263(14) 0.0270(13) -0.0012(10) 0.0006(11) -0.0095(11)
C5 0.0149(12) 0.0223(13) 0.0428(15) -0.0048(11) 0.0015(11) -0.0075(10)
C7 0.0193(12) 0.0127(11) 0.0416(15) -0.0023(10) -0.0031(11) -0.0042(9)
C17 0.0229(13) 0.0272(14) 0.0344(14) -0.0031(11) -0.0010(11) -0.0051(11)
C6 0.0190(11) 0.0156(11) 0.0253(12) -0.0048(9) 0.0021(9) -0.0099(9)
C16 0.0248(14) 0.0259(14) 0.0386(15) -0.0070(11) 0.0023(11) -0.0064(11)
C13 0.0147(11) 0.0162(11) 0.0249(12) -0.0031(9) -0.0001(9) -0.0068(9)
C26 0.0236(13) 0.0251(13) 0.0233(12) -0.0043(10) 0.0003(10) -0.0037(10)
C25 0.0246(14) 0.0380(16) 0.0304(14) -0.0151(12) -0.0083(11) 0.0054(12)
C24 0.0185(12) 0.0262(13) 0.0268(12) -0.0085(10) -0.0028(10) -0.0028(10)
C27 0.0247(13) 0.0186(12) 0.0258(12) -0.0042(10) -0.0024(10) -0.0029(10)
C15 0.0259(14) 0.0250(14) 0.0409(16) -0.0085(12) -0.0020(12) 0.0009(11)
C22 0.0217(13) 0.0222(13) 0.0309(13) -0.0047(10) -0.0061(10) -0.0061(10)
C23 0.0304(15) 0.0218(14) 0.0448(17) -0.0041(12) -0.0093(13) -0.0063(11)

loop_
_atom_type_symbol
_atom_type_description
_atom_type_scat_dispersion_real
_atom_type_scat_dispersion_imag
_atom_type_scat_source
C C 0.0033 0.0016 'International Tables Vol C Tables 4.2.6.8 and 6.1.1.4'
H H 0.0000 0.0000 'International Tables Vol C Tables 4.2.6.8 and 6.1.1.4'
Eu Eu -0.1578 3.6682 'International Tables Vol C Tables 4.2.6.8 and 6.1.1.4'
N N 0.0061 0.0033 'International Tables Vol C Tables 4.2.6.8 and 6.1.1.4'
O O 0.0106 0.0060 'International Tables Vol C Tables 4.2.6.8 and 6.1.1.4'

loop_
_geom_angle_atom_site_label_1
_geom_angle_atom_site_label_2
_geom_angle_atom_site_label_3
_geom_angle
_geom_angle_site_symmetry_1
_geom_angle_site_symmetry_3
O1 Eu1 O5 83.35(8) . 1_565
O1 Eu1 O6 78.24(7) . .
O5 Eu1 O6 83.86(7) 1_565 .
O1 Eu1 O4 80.64(7) . 2_747
O5 Eu1 O4 85.87(6) 1_565 2_747
O6 Eu1 O4 157.43(7) . 2_747
O1 Eu1 O2 154.25(7) . 1_665
O5 Eu1 O2 80.92(7) 1_565 1_665
O6 Eu1 O2 79.91(7) . 1_665
O4 Eu1 O2 118.18(7) 2_747 1_665
O1 Eu1 O10 75.61(8) . 1_645
O5 Eu1 O10 155.09(8) 1_565 1_645
O6 Eu1 O10 104.34(8) . 1_645
O4 Eu1 O10 77.79(7) 2_747 1_645
O2 Eu1 O10 123.38(7) 1_665 1_645
O1 Eu1 O3 153.01(7) . 1_665
O5 Eu1 O3 113.53(7) 1_565 1_665
O6 Eu1 O3 122.71(7) . 1_665
O4 Eu1 O3 79.84(6) 2_747 1_665
O2 Eu1 O3 52.71(6) 1_665 1_665
O10 Eu1 O3 82.17(7) 1_645 1_665
O1 Eu1 O9 105.68(8) . 1_645
O5 Eu1 O9 153.13(7) 1_565 1_645
O6 Eu1 O9 73.64(8) . 1_645
O4 Eu1 O9 120.25(6) 2_747 1_645
O2 Eu1 O9 80.83(7) 1_665 1_645
O10 Eu1 O9 49.09(7) 1_645 1_645
O3 Eu1 O9 69.18(8) 1_665 1_645
O1 Eu1 C10 177.24(7) . 1_665
O5 Eu1 C10 99.22(7) 1_565 1_665
O6 Eu1 C10 100.96(7) . 1_665
O4 Eu1 C10 100.50(7) 2_747 1_665
O2 Eu1 C10 26.63(7) 1_665 1_665
O10 Eu1 C10 102.12(7) 1_645 1_665
O3 Eu1 C10 26.18(6) 1_665 1_665
O9 Eu1 C10 71.57(8) 1_645 1_665
O1 Eu1 C25 89.70(8) . 1_645
O5 Eu1 C25 170.65(7) 1_565 1_645
O6 Eu1 C25 88.61(8) . 1_645
O4 Eu1 C25 99.20(7) 2_747 1_645
O2 Eu1 C25 103.27(8) 1_665 1_645
O10 Eu1 C25 24.04(8) 1_645 1_645
O3 Eu1 C25 75.28(7) 1_665 1_645
O9 Eu1 C25 25.08(8) 1_645 1_645
C10 Eu1 C25 87.64(8) 1_665 1_645
C10 O3 Eu1 91.51(14) . 1_445
C10 O2 Eu1 94.00(15) . 1_445
C1 O1 Eu1 145.91(19) . .
C12 O5 Eu1 167.48(18) . 1_545
C14 O6 Eu1 143.11(18) . .
C12 O4 Eu1 138.25(16) . 2_747
C25 O10 Eu1 101.60(18) . 1_465
C3 N2 C4 119.5(2) . .
C3 N2 C6 121.0(2) . .
C4 N2 C6 119.0(2) . .
C25 O9 Eu1 89.1(2) . 1_465
C5 C4 N2 121.2(2) . .
C5 C4 H4 119.4 . .
N2 C4 H4 119.4 . .
O3 C10 O2 121.3(2) . .
O3 C10 C9 121.5(2) . .
O2 C10 C9 117.2(2) . .
O3 C10 Eu1 62.31(13) . 1_445
O2 C10 Eu1 59.37(13) . 1_445
C9 C10 Eu1 171.02(17) . 1_445
C16 N1 C17 119.7(2) . .
C16 N1 C27 120.0(2) . .
C17 N1 C27 120.2(2) . .
O5 C12 O4 125.8(2) . .
O5 C12 C11 116.5(2) . .
O4 C12 C11 117.4(2) . .
C2 C3 N2 121.6(2) . .
C2 C3 H3 119.2 . .
N2 C3 H3 119.2 . .
C23 O8 H2W 109.5 . .
C8 C9 C11 118.5(2) . .
C8 C9 C10 116.4(2) . .
C11 C9 C10 125.0(2) . .
C17 C18 C14 121.1(3) . .
C17 C18 H18 119.4 . .
C14 C18 H18 119.4 . .
C13 C11 C9 119.4(2) . .
C13 C11 C12 115.0(2) . .
C9 C11 C12 125.6(2) . .
O6 C14 C15 123.3(3) . .
O6 C14 C18 121.2(3) . .
C15 C14 C18 115.5(2) . .
C27 C20 C21 118.5(3) . .
C27 C20 H20 120.8 . .
C21 C20 H20 120.8 . .
C3 C2 C1 120.9(2) . .
C3 C2 H2 119.5 . .
C1 C2 H2 119.5 . .
C7 C8 C9 122.6(2) . .
C7 C8 H1W 118.7 . .
C9 C8 H1W 118.7 . .
O1 C1 C2 123.0(2) . .
O1 C1 C5 120.9(3) . .
C2 C1 C5 116.0(2) . .
C20 C21 C22 122.9(3) . .
C20 C21 H21 118.6 . .
C22 C21 H21 118.6 . .
C4 C5 C1 120.7(2) . .
C4 C5 H5 119.6 . .
C1 C5 H5 119.6 . .
C6 C7 C8 118.3(2) . .
C6 C7 H7 120.9 . .
C8 C7 H7 120.9 . .
C18 C17 N1 121.0(3) . .
C18 C17 H17 119.5 . .
N1 C17 H17 119.5 . .
C7 C6 C13 120.9(2) . .
C7 C6 N2 118.8(2) . .
C13 C6 N2 120.2(2) . .
C15 C16 N1 121.3(3) . .
C15 C16 H16 119.3 . .
N1 C16 H16 119.3 . .
C6 C13 C11 120.3(2) . .
C6 C13 H13 119.8 . .
C11 C13 H13 119.8 . .
C27 C26 C24 121.8(2) . .
C27 C26 H26 119.1 . .
C24 C26 H26 119.1 . .
O10 C25 O9 120.1(3) . .
O10 C25 C24 118.8(3) . .
O9 C25 C24 121.1(3) . .
O10 C25 Eu1 54.36(15) . 1_465
O9 C25 Eu1 65.80(17) . 1_465
C24 C25 Eu1 172.1(2) . 1_465
C26 C24 C22 118.3(2) . .
C26 C24 C25 112.8(2) . .
C22 C24 C25 128.8(2) . .
C20 C27 C26 120.3(2) . .
C20 C27 N1 121.0(2) . .
C26 C27 N1 118.8(2) . .
C16 C15 C14 121.1(3) . .
C16 C15 H15 119.4 . .
C14 C15 H15 119.4 . .
C21 C22 C24 118.1(2) . .
C21 C22 C23 113.8(2) . .
C24 C22 C23 128.0(3) . .
O7 C23 O8 119.9(3) . .
O7 C23 C22 119.6(3) . .
O8 C23 C22 120.5(3) . .

loop_
_geom_bond_atom_site_label_1
_geom_bond_atom_site_label_2
_geom_bond_distance
_geom_bond_site_symmetry_2
Eu1 O1 2.2939(19) .
Eu1 O5 2.3144(18) 1_565
Eu1 O6 2.3308(19) .
Eu1 O4 2.3723(17) 2_747
Eu1 O2 2.4351(19) 1_665
Eu1 O10 2.467(2) 1_645
Eu1 O3 2.5005(18) 1_665
Eu1 O9 2.712(3) 1_645
Eu1 C10 2.823(2) 1_665
Eu1 C25 2.973(3) 1_645
O3 C10 1.246(3) .
O3 Eu1 2.5005(18) 1_445
O2 C10 1.268(3) .
O2 Eu1 2.4351(18) 1_445
O1 C1 1.264(3) .
O5 C12 1.242(3) .
O5 Eu1 2.3144(18) 1_545
O6 C14 1.264(3) .
O4 C12 1.250(3) .
O4 Eu1 2.3723(17) 2_747
O10 C25 1.236(4) .
O10 Eu1 2.467(2) 1_465
N2 C3 1.364(3) .
N2 C4 1.367(3) .
N2 C6 1.441(3) .
O9 C25 1.260(4) .
O9 Eu1 2.712(3) 1_465
C4 C5 1.358(4) .
C4 H4 0.9300 .
O7 C23 1.215(4) .
C10 C9 1.509(3) .
C10 Eu1 2.823(2) 1_445
N1 C16 1.358(3) .
N1 C17 1.363(4) .
N1 C27 1.445(3) .
C12 C11 1.516(3) .
C3 C2 1.353(4) .
C3 H3 0.9300 .
O8 C23 1.303(4) .
O8 H2W 0.8200 .
C9 C8 1.389(3) .
C9 C11 1.401(3) .
C18 C17 1.356(4) .
C18 C14 1.426(4) .
C18 H18 0.9300 .
C11 C13 1.395(3) .
C14 C15 1.416(4) .
C20 C27 1.377(4) .
C20 C21 1.380(4) .
C20 H20 0.9300 .
C2 C1 1.417(4) .
C2 H2 0.9300 .
C8 C7 1.381(4) .
C8 H1W 0.9300 .
C1 C5 1.430(4) .
C21 C22 1.387(4) .
C21 H21 0.9300 .
C5 H5 0.9300 .
C7 C6 1.380(3) .
C7 H7 0.9300 .
C17 H17 0.9300 .
C6 C13 1.387(3) .
C16 C15 1.357(4) .
C16 H16 0.9300 .
C13 H13 0.9300 .
C26 C27 1.380(4) .
C26 C24 1.390(4) .
C26 H26 0.9300 .
C25 C24 1.522(4) .
C25 Eu1 2.973(3) 1_465
C24 C22 1.417(4) .
C15 H15 0.9300 .
C22 C23 1.513(4) .

loop_
_geom_torsion_atom_site_label_1
_geom_torsion_atom_site_label_2
_geom_torsion_atom_site_label_3
_geom_torsion_atom_site_label_4
_geom_torsion
_geom_torsion_site_symmetry_1
_geom_torsion_site_symmetry_2
_geom_torsion_site_symmetry_3
_geom_torsion_site_symmetry_4
O5 Eu1 O1 C1 -59.6(3) 1_565 . . .
O6 Eu1 O1 C1 -144.7(4) . . . .
O4 Eu1 O1 C1 27.3(3) 2_747 . . .
O2 Eu1 O1 C1 -112.2(3) 1_665 . . .
O10 Eu1 O1 C1 106.9(3) 1_645 . . .
O3 Eu1 O1 C1 71.4(4) 1_665 . . .
O9 Eu1 O1 C1 146.2(3) 1_645 . . .
C10 Eu1 O1 C1 141.9(13) 1_665 . . .
C25 Eu1 O1 C1 126.6(3) 1_645 . . .
O1 Eu1 O6 C14 168.2(3) . . . .
O5 Eu1 O6 C14 83.7(3) 1_565 . . .
O4 Eu1 O6 C14 147.1(3) 2_747 . . .
O2 Eu1 O6 C14 1.9(3) 1_665 . . .
O10 Eu1 O6 C14 -120.2(3) 1_645 . . .
O3 Eu1 O6 C14 -30.4(4) 1_665 . . .
O9 Eu1 O6 C14 -81.4(3) 1_645 . . .
C10 Eu1 O6 C14 -14.5(3) 1_665 . . .
C25 Eu1 O6 C14 -101.9(3) 1_645 . . .
C3 N2 C4 C5 -1.6(4) . . . .
C6 N2 C4 C5 170.2(2) . . . .
Eu1 O3 C10 O2 7.0(3) 1_445 . . .
Eu1 O3 C10 C9 -170.6(2) 1_445 . . .
Eu1 O2 C10 O3 -7.2(3) 1_445 . . .
Eu1 O2 C10 C9 170.51(19) 1_445 . . .
Eu1 O5 C12 O4 137.1(7) 1_545 . . .
Eu1 O5 C12 C11 -48.8(9) 1_545 . . .
Eu1 O4 C12 O5 6.7(4) 2_747 . . .
Eu1 O4 C12 C11 -167.39(16) 2_747 . . .
C4 N2 C3 C2 -0.9(4) . . . .
C6 N2 C3 C2 -172.5(2) . . . .
O3 C10 C9 C8 167.4(3) . . . .
O2 C10 C9 C8 -10.4(4) . . . .
Eu1 C10 C9 C8 54.9(12) 1_445 . . .
O3 C10 C9 C11 -8.5(4) . . . .
O2 C10 C9 C11 173.7(2) . . . .
Eu1 C10 C9 C11 -121.0(10) 1_445 . . .
C8 C9 C11 C13 -3.4(4) . . . .
C10 C9 C11 C13 172.5(2) . . . .
C8 C9 C11 C12 173.5(2) . . . .
C10 C9 C11 C12 -10.7(4) . . . .
O5 C12 C11 C13 -52.7(3) . . . .
O4 C12 C11 C13 122.0(2) . . . .
O5 C12 C11 C9 130.4(3) . . . .
O4 C12 C11 C9 -55.0(3) . . . .
Eu1 O6 C14 C15 57.5(4) . . . .
Eu1 O6 C14 C18 -123.5(3) . . . .
C17 C18 C14 O6 176.0(3) . . . .
C17 C18 C14 C15 -5.0(4) . . . .
N2 C3 C2 C1 3.3(4) . . . .
C11 C9 C8 C7 1.3(4) . . . .
C10 C9 C8 C7 -174.9(3) . . . .
Eu1 O1 C1 C2 74.8(4) . . . .
Eu1 O1 C1 C5 -107.7(4) . . . .
C3 C2 C1 O1 174.6(3) . . . .
C3 C2 C1 C5 -3.0(4) . . . .
C27 C20 C21 C22 1.2(4) . . . .
N2 C4 C5 C1 1.7(4) . . . .
O1 C1 C5 C4 -177.0(3) . . . .
C2 C1 C5 C4 0.6(4) . . . .
C9 C8 C7 C6 1.7(4) . . . .
C14 C18 C17 N1 1.4(4) . . . .
C16 N1 C17 C18 3.1(4) . . . .
C27 N1 C17 C18 -172.1(3) . . . .
C8 C7 C6 C13 -2.5(4) . . . .
C8 C7 C6 N2 173.3(2) . . . .
C3 N2 C6 C7 41.6(3) . . . .
C4 N2 C6 C7 -130.0(3) . . . .
C3 N2 C6 C13 -142.5(2) . . . .
C4 N2 C6 C13 45.9(3) . . . .
C17 N1 C16 C15 -3.7(4) . . . .
C27 N1 C16 C15 171.5(3) . . . .
C7 C6 C13 C11 0.5(4) . . . .
N2 C6 C13 C11 -175.4(2) . . . .
C9 C11 C13 C6 2.5(4) . . . .
C12 C11 C13 C6 -174.6(2) . . . .
Eu1 O10 C25 O9 3.9(3) 1_465 . . .
Eu1 O10 C25 C24 -175.33(19) 1_465 . . .
Eu1 O9 C25 O10 -3.5(3) 1_465 . . .
Eu1 O9 C25 C24 175.7(2) 1_465 . . .
C27 C26 C24 C22 0.5(4) . . . .
C27 C26 C24 C25 178.8(2) . . . .
O10 C25 C24 C26 -7.6(4) . . . .
O9 C25 C24 C26 173.2(3) . . . .
Eu1 C25 C24 C26 -36.5(14) 1_465 . . .
O10 C25 C24 C22 170.5(3) . . . .
O9 C25 C24 C22 -8.7(4) . . . .
Eu1 C25 C24 C22 141.6(12) 1_465 . . .
C21 C20 C27 C26 -0.1(4) . . . .
C21 C20 C27 N1 -179.3(2) . . . .
C24 C26 C27 C20 -0.7(4) . . . .
C24 C26 C27 N1 178.5(2) . . . .
C16 N1 C27 C20 49.8(4) . . . .
C17 N1 C27 C20 -135.1(3) . . . .
C16 N1 C27 C26 -129.4(3) . . . .
C17 N1 C27 C26 45.8(4) . . . .
N1 C16 C15 C14 -0.3(5) . . . .
O6 C14 C15 C16 -176.5(3) . . . .
C18 C14 C15 C16 4.4(4) . . . .
C20 C21 C22 C24 -1.3(4) . . . .
C20 C21 C22 C23 -179.0(3) . . . .
C26 C24 C22 C21 0.5(4) . . . .
C25 C24 C22 C21 -177.5(3) . . . .
C26 C24 C22 C23 177.8(3) . . . .
C25 C24 C22 C23 -0.2(5) . . . .
C21 C22 C23 O7 8.2(4) . . . .
C24 C22 C23 O7 -169.1(3) . . . .
C21 C22 C23 O8 -170.6(3) . . . .
C24 C22 C23 O8 12.0(5) . . . .
